data_4071818
loop_
_publ_author_name
'Moret, Marc-Etienne'
'Chen, Peter'

_publ_section_title
;
 Mononuclear Organometallic Platinum(II) Complexes and
 Platinum(II)&#x2212;Copper(I) Mixed Complexes from Symmetrical
 3,5-Bis(iminoacetyl)pyrazolate Ligands
;
_journal_issue 19
_journal_name_full Organometallics
_journal_page_first 4903
_journal_paper_doi 10.1021/om800403y
_journal_volume 27
_journal_year 2008
_chemical_formula_moiety 'C72 H74 Cu2 N8 Pt2,  1.5(C4 H8 O2)'
_chemical_formula_sum 'C78 H86 Cu2 N8 O3 Pt2'
_chemical_formula_weight 1700.81
_chemical_name_systematic
;                                                                              
 ?                                                                             
;
_space_group_IT_number 14
_symmetry_cell_setting monoclinic
_symmetry_space_group_name_Hall '-P 2ybc'
_symmetry_space_group_name_H-M 'P 1 21/c 1'
_atom_sites_solution_hydrogens geom
_atom_sites_solution_primary direct
_atom_sites_solution_secondary difmap
_audit_creation_method SHELXL-97
_cell_angle_alpha 90.00
_cell_angle_beta 108.050(11)
_cell_angle_gamma 90.00
_cell_formula_units_Z 4
_cell_length_a 19.7025(13)
_cell_length_b 13.3495(12)
_cell_length_c 28.314(2)
_cell_measurement_reflns_used 52421
_cell_measurement_temperature 220(2)
_cell_measurement_theta_max 27.50
_cell_measurement_theta_min 2.66
_cell_volume 7080.6(10)
_computing_cell_refinement 'HKL Scalepack (Otwinowski & Minor 1997)'
_computing_data_collection 'Kappa CCD'
_computing_data_reduction 'Denzo + Scalepak (Otwinowski & Minor, 1997)'
_computing_molecular_graphics 'ORTEP (Johnson,1976)'
_computing_publication_material SHELXL97
_computing_structure_refinement 'SHELXL97 (Sheldrick, 1997)'
_computing_structure_solution 'SIR97 (Altomare et Al., 1997)'
_diffrn_ambient_temperature 220(2)
_diffrn_measured_fraction_theta_full .998
_diffrn_measured_fraction_theta_max .998
_diffrn_measurement_device_type 'Kappa CCD'
_diffrn_measurement_method CCD
_diffrn_radiation_monochromator graphite
_diffrn_radiation_source 'fine-focus sealed tube'
_diffrn_radiation_type MoK\a
_diffrn_radiation_wavelength 0.71070
_diffrn_reflns_av_R_equivalents 0.0402
_diffrn_reflns_av_sigmaI/netI 0.0606
_diffrn_reflns_limit_h_max 25
_diffrn_reflns_limit_h_min -25
_diffrn_reflns_limit_k_max 15
_diffrn_reflns_limit_k_min -17
_diffrn_reflns_limit_l_max 36
_diffrn_reflns_limit_l_min -36
_diffrn_reflns_number 27193
_diffrn_reflns_theta_full 27.50
_diffrn_reflns_theta_max 27.50
_diffrn_reflns_theta_min 2.66
_exptl_absorpt_coefficient_mu 4.585
_exptl_absorpt_correction_type none
_exptl_crystal_colour yellow
_exptl_crystal_density_diffrn 1.595
_exptl_crystal_density_method 'not measured'
_exptl_crystal_description 'Cut fragment'
_exptl_crystal_F_000 3392
_exptl_crystal_size_max 0.15
_exptl_crystal_size_mid 0.14
_exptl_crystal_size_min 0.14
_refine_diff_density_max 1.178
_refine_diff_density_min -1.021
_refine_diff_density_rms .131
_refine_ls_extinction_coef 0.00015(4)
_refine_ls_extinction_expression Fc^*^=kFc[1+0.001xFc^2^\l^3^/sin(2\q)]^-1/4^
_refine_ls_extinction_method SHELXL97
_refine_ls_goodness_of_fit_ref 0.987
_refine_ls_hydrogen_treatment riding
_refine_ls_matrix_type full
_refine_ls_number_parameters 853
_refine_ls_number_reflns 16238
_refine_ls_number_restraints 0
_refine_ls_restrained_S_all 0.987
_refine_ls_R_factor_all 0.0648
_refine_ls_R_factor_gt 0.0419
_refine_ls_shift/su_max 0.001
_refine_ls_shift/su_mean 0.000
_refine_ls_structure_factor_coef Fsqd
_refine_ls_weighting_details 'calc w=1/[\s^2^(Fo^2^)+(0.0532P)^2^+6.7417P] where P=(Fo^2^+2Fc^2^)/3'
_refine_ls_weighting_scheme calc
_refine_ls_wR_factor_gt 0.0952
_refine_ls_wR_factor_ref 0.1071
_reflns_number_gt 12448
_reflns_number_total 16238
_reflns_threshold_expression >2sigma(I)
_cod_data_source_file om800403y_si_001.cif
_cod_data_source_block moret23_ch_08
_cod_depositor_comments
;
The following automatic conversions were performed:

'_symmetry_cell_setting' value 'Monoclinic' changed to 'monoclinic'
according to /home/saulius/struct/CIF-dictionaries/cif_core.dic
dictionary named 'cif_core.dic' version 2.4.1 from 2010-06-29.

Automatic conversion script
Id: cif_fix_values 1715 2011-07-08 13:25:40Z adriana 
;
_cod_original_cell_volume 7080.7(10)
_cod_original_sg_symbol_H-M 'P 21/c'
_cod_database_code 4071818

loop_
_symmetry_equiv_pos_as_xyz
'x, y, z'
'-x, y+1/2, -z+1/2'
'-x, -y, -z'
'x, -y-1/2, z-1/2'

loop_
_atom_site_label
_atom_site_type_symbol
_atom_site_fract_x
_atom_site_fract_y
_atom_site_fract_z
_atom_site_U_iso_or_equiv
_atom_site_adp_type
_atom_site_occupancy
_atom_site_symmetry_multiplicity
_atom_site_calc_flag
_atom_site_refinement_flags
Pt1 Pt 0.247623(10) 0.930473(15) 0.348330(6) 0.02892(6) Uani 1 1 d .
Pt2 Pt 0.197764(10) 0.591452(15) 0.413913(6) 0.02738(6) Uani 1 1 d .
Cu1 Cu 0.22934(3) 0.74954(5) 0.37303(2) 0.03724(16) Uani 1 1 d .
Cu2 Cu 0.25612(3) 0.64675(5) 0.29607(2) 0.03878(17) Uani 1 1 d .
N7 N 0.2825(2) 0.5413(3) 0.38843(14) 0.0293(9) Uani 1 1 d .
N8 N 0.3052(2) 0.5547(3) 0.34838(14) 0.0338(10) Uani 1 1 d .
N9 N 0.2176(2) 0.7695(3) 0.26102(13) 0.0299(9) Uani 1 1 d .
N10 N 0.2121(2) 0.8611(3) 0.27860(13) 0.0300(9) Uani 1 1 d .
N13 N 0.1806(2) 1.0391(3) 0.30313(15) 0.0339(10) Uani 1 1 d .
N26 N 0.2117(2) 0.5992(4) 0.20849(15) 0.0360(10) Uani 1 1 d .
N41 N 0.2615(2) 0.5104(3) 0.47489(14) 0.0299(9) Uani 1 1 d .
C1 C 0.1340(3) 0.6608(4) 0.35229(17) 0.0326(12) Uani 1 1 d .
C2 C 0.0977(3) 0.7520(5) 0.3521(2) 0.0391(13) Uani 1 1 d .
H2 H 0.1054 0.7876 0.3820 0.047 Uiso 1 1 calc R
C3 C 0.0505(3) 0.7903(5) 0.3083(2) 0.0524(16) Uani 1 1 d .
H3 H 0.0280 0.8522 0.3088 0.063 Uiso 1 1 calc R
C4 C 0.0367(3) 0.7375(6) 0.2644(2) 0.058(2) Uani 1 1 d .
H4 H 0.0044 0.7630 0.2351 0.069 Uiso 1 1 calc R
C5 C 0.0706(3) 0.6470(6) 0.2637(2) 0.0548(18) Uani 1 1 d .
H5 H 0.0608 0.6105 0.2340 0.066 Uiso 1 1 calc R
C6 C 0.1190(3) 0.6103(5) 0.30661(19) 0.0418(14) Uani 1 1 d .
H6 H 0.1426 0.5497 0.3053 0.050 Uiso 1 1 calc R
C11 C 0.1648(3) 0.9151(4) 0.24235(18) 0.0312(11) Uani 1 1 d .
C12 C 0.1507(3) 1.0169(4) 0.25672(18) 0.0347(12) Uani 1 1 d .
C14 C 0.1727(3) 1.1371(4) 0.32131(19) 0.0374(12) Uani 1 1 d .
C15 C 0.2202(3) 1.2124(5) 0.3182(2) 0.0485(15) Uani 1 1 d .
C16 C 0.2126(4) 1.3058(6) 0.3375(2) 0.068(2) Uani 1 1 d .
H16 H 0.2432 1.3585 0.3352 0.082 Uiso 1 1 calc R
C17 C 0.1613(4) 1.3221(6) 0.3598(2) 0.067(2) Uani 1 1 d .
H17 H 0.1569 1.3859 0.3726 0.081 Uiso 1 1 calc R
C18 C 0.1158(4) 1.2464(6) 0.3639(2) 0.0602(19) Uani 1 1 d .
H18 H 0.0809 1.2588 0.3795 0.072 Uiso 1 1 calc R
C19 C 0.1214(3) 1.1522(5) 0.34508(19) 0.0441(15) Uani 1 1 d .
C20 C 0.0732(3) 1.0669(5) 0.3498(2) 0.0581(18) Uani 1 1 d .
H20A H 0.0442 1.0458 0.3169 0.087 Uiso 1 1 calc R
H20B H 0.0424 1.0891 0.3686 0.087 Uiso 1 1 calc R
H20C H 0.1021 1.0111 0.3667 0.087 Uiso 1 1 calc R
C21 C 0.2769(4) 1.1935(6) 0.2946(3) 0.070(2) Uani 1 1 d .
H21A H 0.3076 1.1395 0.3120 0.106 Uiso 1 1 calc R
H21B H 0.3052 1.2538 0.2964 0.106 Uiso 1 1 calc R
H21C H 0.2550 1.1749 0.2601 0.106 Uiso 1 1 calc R
C22 C 0.1057(3) 1.0890(5) 0.2192(2) 0.0485(16) Uani 1 1 d .
H22A H 0.1120 1.1561 0.2331 0.073 Uiso 1 1 calc R
H22B H 0.0559 1.0699 0.2109 0.073 Uiso 1 1 calc R
H22C H 0.1203 1.0877 0.1895 0.073 Uiso 1 1 calc R
C23 C 0.1395(3) 0.8568(4) 0.19934(17) 0.0333(12) Uani 1 1 d .
C24 C 0.1744(3) 0.7659(4) 0.21277(17) 0.0327(11) Uani 1 1 d .
C25 C 0.1756(3) 0.6728(4) 0.18546(18) 0.0369(12) Uani 1 1 d .
C27 C 0.2236(3) 0.5126(4) 0.18231(18) 0.0393(13) Uani 1 1 d .
C28 C 0.1905(3) 0.4223(5) 0.1856(2) 0.0466(15) Uani 1 1 d .
C29 C 0.2076(4) 0.3383(6) 0.1618(3) 0.0666(19) Uani 1 1 d .
H29 H 0.1859 0.2764 0.1637 0.080 Uiso 1 1 calc R
C30 C 0.2551(5) 0.3452(6) 0.1361(3) 0.077(2) Uani 1 1 d .
H30 H 0.2657 0.2882 0.1202 0.093 Uiso 1 1 calc R
C31 C 0.2870(4) 0.4327(6) 0.1330(3) 0.070(2) Uani 1 1 d .
H31 H 0.3205 0.4353 0.1156 0.084 Uiso 1 1 calc R
C32 C 0.2718(4) 0.5198(5) 0.1550(2) 0.0571(17) Uani 1 1 d .
C33 C 0.3072(5) 0.6168(7) 0.1494(3) 0.084(3) Uani 1 1 d .
H33A H 0.3116 0.6589 0.1781 0.126 Uiso 1 1 calc R
H33B H 0.2786 0.6509 0.1196 0.126 Uiso 1 1 calc R
H33C H 0.3543 0.6032 0.1467 0.126 Uiso 1 1 calc R
C34 C 0.1367(4) 0.4158(6) 0.2137(3) 0.072(2) Uani 1 1 d .
H34A H 0.1555 0.4495 0.2454 0.108 Uiso 1 1 calc R
H34B H 0.1277 0.3460 0.2192 0.108 Uiso 1 1 calc R
H34C H 0.0925 0.4477 0.1945 0.108 Uiso 1 1 calc R
C35 C 0.1326(4) 0.6703(6) 0.1305(2) 0.076(2) Uani 1 1 d .
H35A H 0.1389 0.6058 0.1166 0.114 Uiso 1 1 calc R
H35B H 0.1491 0.7230 0.1132 0.114 Uiso 1 1 calc R
H35C H 0.0825 0.6804 0.1268 0.114 Uiso 1 1 calc R
C36 C 0.0820(3) 0.8845(5) 0.15132(19) 0.0480(15) Uani 1 1 d .
H36A H 0.0993 0.8717 0.1234 0.072 Uiso 1 1 calc R
H36B H 0.0703 0.9549 0.1520 0.072 Uiso 1 1 calc R
H36C H 0.0396 0.8445 0.1480 0.072 Uiso 1 1 calc R
C37 C 0.3692(3) 0.5066(4) 0.35766(17) 0.0312(11) Uani 1 1 d .
C38 C 0.3883(3) 0.4608(4) 0.40449(18) 0.0320(11) Uani 1 1 d .
C39 C 0.3311(3) 0.4851(4) 0.42195(17) 0.0293(11) Uani 1 1 d .
C40 C 0.3177(3) 0.4671(4) 0.46919(17) 0.0296(11) Uani 1 1 d .
C42 C 0.2465(3) 0.5012(4) 0.52174(17) 0.0327(12) Uani 1 1 d .
C43 C 0.2746(3) 0.5731(5) 0.5579(2) 0.0447(15) Uani 1 1 d .
C44 C 0.2572(4) 0.5647(6) 0.6022(2) 0.059(2) Uani 1 1 d .
H44 H 0.2743 0.6132 0.6271 0.070 Uiso 1 1 calc R
C45 C 0.2159(4) 0.4879(7) 0.6102(2) 0.065(2) Uani 1 1 d .
H45 H 0.2064 0.4826 0.6406 0.078 Uiso 1 1 calc R
C46 C 0.1886(3) 0.4189(6) 0.5733(2) 0.058(2) Uani 1 1 d .
H46 H 0.1594 0.3671 0.5785 0.070 Uiso 1 1 calc R
C47 C 0.2032(3) 0.4239(5) 0.5281(2) 0.0439(15) Uani 1 1 d .
C48 C 0.1729(4) 0.3472(5) 0.4881(2) 0.0581(18) Uani 1 1 d .
H48A H 0.1423 0.3803 0.4587 0.087 Uiso 1 1 calc R
H48B H 0.1452 0.2985 0.4998 0.087 Uiso 1 1 calc R
H48C H 0.2115 0.3135 0.4801 0.087 Uiso 1 1 calc R
C49 C 0.3226(4) 0.6544(6) 0.5506(2) 0.0608(18) Uani 1 1 d .
H49A H 0.3696 0.6270 0.5545 0.091 Uiso 1 1 calc R
H49B H 0.3262 0.7066 0.5751 0.091 Uiso 1 1 calc R
H49C H 0.3030 0.6823 0.5175 0.091 Uiso 1 1 calc R
C50 C 0.3667(3) 0.4050(5) 0.50851(19) 0.0446(15) Uani 1 1 d .
H50A H 0.3433 0.3864 0.5328 0.067 Uiso 1 1 calc R
H50B H 0.4096 0.4429 0.5247 0.067 Uiso 1 1 calc R
H50C H 0.3792 0.3449 0.4938 0.067 Uiso 1 1 calc R
C51 C 0.4543(3) 0.4040(5) 0.4311(2) 0.0549(18) Uani 1 1 d .
H51A H 0.4888 0.4106 0.4132 0.082 Uiso 1 1 calc R
H51B H 0.4425 0.3338 0.4329 0.082 Uiso 1 1 calc R
H51C H 0.4743 0.4305 0.4644 0.082 Uiso 1 1 calc R
C52 C 0.4117(3) 0.5089(4) 0.32269(19) 0.0376(13) Uani 1 1 d .
N53 N 0.4692(3) 0.4591(5) 0.33422(19) 0.0672(18) Uani 1 1 d .
C54 C 0.5155(4) 0.4577(6) 0.3042(2) 0.064(2) Uani 1 1 d .
C55 C 0.5732(4) 0.5216(7) 0.3146(2) 0.066(2) Uani 1 1 d .
C56 C 0.6214(3) 0.5124(7) 0.2879(2) 0.070(2) Uani 1 1 d .
H56 H 0.6597 0.5576 0.2938 0.083 Uiso 1 1 calc R
C57 C 0.6137(4) 0.4386(7) 0.2534(3) 0.078(3) Uani 1 1 d .
H57 H 0.6479 0.4313 0.2368 0.094 Uiso 1 1 calc R
C58 C 0.5564(5) 0.3750(8) 0.2428(3) 0.088(3) Uani 1 1 d .
H58 H 0.5515 0.3251 0.2185 0.106 Uiso 1 1 calc R
C59 C 0.5052(4) 0.3830(7) 0.2674(3) 0.075(2) Uani 1 1 d .
C60 C 0.4412(5) 0.3149(8) 0.2545(3) 0.107(3) Uani 1 1 d .
H60A H 0.3989 0.3525 0.2366 0.160 Uiso 1 1 calc R
H60B H 0.4351 0.2879 0.2847 0.160 Uiso 1 1 calc R
H60C H 0.4482 0.2604 0.2338 0.160 Uiso 1 1 calc R
C61 C 0.5845(4) 0.6001(8) 0.3540(3) 0.088(3) Uani 1 1 d .
H61A H 0.5546 0.6576 0.3407 0.133 Uiso 1 1 calc R
H61B H 0.6342 0.6205 0.3647 0.133 Uiso 1 1 calc R
H61C H 0.5721 0.5732 0.3820 0.133 Uiso 1 1 calc R
C62 C 0.3872(3) 0.5715(5) 0.2771(2) 0.0546(18) Uani 1 1 d .
H62A H 0.4261 0.5801 0.2633 0.082 Uiso 1 1 calc R
H62B H 0.3721 0.6365 0.2855 0.082 Uiso 1 1 calc R
H62C H 0.3475 0.5387 0.2529 0.082 Uiso 1 1 calc R
C63 C 0.1251(3) 0.6298(4) 0.44695(18) 0.0356(12) Uani 1 1 d .
C64 C 0.1349(3) 0.7074(6) 0.4800(2) 0.0568(19) Uani 1 1 d .
H64 H 0.1766 0.7463 0.4868 0.068 Uiso 1 1 calc R
C65 C 0.0847(5) 0.7301(8) 0.5036(2) 0.096(4) Uani 1 1 d .
H65 H 0.0927 0.7838 0.5262 0.115 Uiso 1 1 calc R
C66 C 0.0241(6) 0.6748(11) 0.4942(4) 0.121(5) Uani 1 1 d .
H66 H -0.0097 0.6903 0.5104 0.145 Uiso 1 1 calc R
C67 C 0.0121(4) 0.5971(9) 0.4615(4) 0.104(4) Uani 1 1 d .
H67 H -0.0297 0.5586 0.4554 0.125 Uiso 1 1 calc R
C68 C 0.0616(3) 0.5745(5) 0.4371(3) 0.0618(19) Uani 1 1 d .
H68 H 0.0524 0.5219 0.4139 0.074 Uiso 1 1 calc R
C69 C 0.3249(2) 0.8314(4) 0.38525(17) 0.0305(11) Uani 1 1 d .
C70 C 0.3446(3) 0.8064(5) 0.43603(18) 0.0401(13) Uani 1 1 d .
H70 H 0.3160 0.8278 0.4553 0.048 Uiso 1 1 calc R
C71 C 0.4056(3) 0.7506(5) 0.4580(2) 0.0527(16) Uani 1 1 d .
H71 H 0.4166 0.7325 0.4916 0.063 Uiso 1 1 calc R
C72 C 0.4498(3) 0.7215(5) 0.4323(2) 0.0568(18) Uani 1 1 d .
H72 H 0.4915 0.6852 0.4480 0.068 Uiso 1 1 calc R
C73 C 0.4324(3) 0.7461(5) 0.3825(2) 0.0545(17) Uani 1 1 d .
H73 H 0.4630 0.7270 0.3644 0.065 Uiso 1 1 calc R
C74 C 0.3708(3) 0.7983(4) 0.3591(2) 0.0413(13) Uani 1 1 d .
H74 H 0.3593 0.8121 0.3249 0.050 Uiso 1 1 calc R
C75 C 0.2707(3) 1.0101(4) 0.41168(17) 0.0356(12) Uani 1 1 d .
C76 C 0.3264(4) 1.0783(5) 0.4242(2) 0.0594(19) Uani 1 1 d .
H76 H 0.3532 1.0883 0.4023 0.071 Uiso 1 1 calc R
C77 C 0.3436(5) 1.1323(6) 0.4681(3) 0.080(2) Uani 1 1 d .
H77 H 0.3822 1.1773 0.4756 0.096 Uiso 1 1 calc R
C78 C 0.3063(5) 1.1217(6) 0.5003(2) 0.072(2) Uani 1 1 d .
H78 H 0.3182 1.1594 0.5297 0.087 Uiso 1 1 calc R
C79 C 0.2505(4) 1.0552(7) 0.4896(2) 0.070(2) Uani 1 1 d .
H79 H 0.2236 1.0474 0.5116 0.084 Uiso 1 1 calc R
C80 C 0.2337(3) 0.9990(6) 0.4457(2) 0.0531(17) Uani 1 1 d .
H80 H 0.1961 0.9523 0.4392 0.064 Uiso 1 1 calc R
O81 O 0.0130(5) 0.5448(7) 0.0463(3) 0.129(3) Uani 1 1 d .
C82 C -0.0525(6) 0.5477(12) 0.0111(6) 0.161(6) Uani 1 1 d .
H82A H -0.0779 0.6079 0.0161 0.242 Uiso 1 1 calc R
H82B H -0.0803 0.4893 0.0153 0.242 Uiso 1 1 calc R
C83 C 0.0484(8) 0.4518(11) 0.0390(5) 0.150(5) Uani 1 1 d .
H83A H 0.0964 0.4480 0.0630 0.225 Uiso 1 1 calc R
H83B H 0.0209 0.3936 0.0440 0.225 Uiso 1 1 calc R
O84 O 0.4693(4) 0.4983(7) 0.1305(4) 0.145(3) Uani 1 1 d .
C85 C 0.4791(7) 0.4824(9) 0.0838(5) 0.133(4) Uani 1 1 d .
H85A H 0.4513 0.4241 0.0677 0.199 Uiso 1 1 calc R
H85B H 0.5296 0.4689 0.0882 0.199 Uiso 1 1 calc R
C86 C 0.4568(8) 0.5686(8) 0.0533(4) 0.124(4) Uani 1 1 d .
H86A H 0.4615 0.5559 0.0204 0.186 Uiso 1 1 calc R
H86B H 0.4063 0.5822 0.0492 0.186 Uiso 1 1 calc R
O87 O 0.4981(4) 0.6528(6) 0.0746(3) 0.128(3) Uani 1 1 d .
C88 C 0.4887(6) 0.6706(8) 0.1224(3) 0.115(4) Uani 1 1 d .
H88A H 0.4383 0.6834 0.1187 0.173 Uiso 1 1 calc R
H88B H 0.5167 0.7289 0.1384 0.173 Uiso 1 1 calc R
C89 C 0.5134(8) 0.5798(10) 0.1526(4) 0.160(7) Uani 1 1 d .
H89A H 0.5629 0.5652 0.1546 0.241 Uiso 1 1 calc R
H89B H 0.5114 0.5905 0.1864 0.241 Uiso 1 1 calc R

loop_
_atom_site_aniso_label
_atom_site_aniso_U_11
_atom_site_aniso_U_22
_atom_site_aniso_U_33
_atom_site_aniso_U_23
_atom_site_aniso_U_13
_atom_site_aniso_U_12
Pt1 0.02921(11) 0.03007(12) 0.02678(10) 0.00183(7) 0.00767(8) 0.00343(8)
Pt2 0.02655(11) 0.02952(12) 0.02680(10) 0.00089(7) 0.00935(7) 0.00263(8)
Cu1 0.0383(4) 0.0342(4) 0.0403(3) 0.0035(3) 0.0137(3) -0.0037(3)
Cu2 0.0411(4) 0.0414(4) 0.0359(3) 0.0110(3) 0.0150(3) 0.0107(3)
N7 0.031(2) 0.033(3) 0.027(2) 0.0001(17) 0.0135(17) 0.0039(19)
N8 0.038(2) 0.037(3) 0.027(2) 0.0020(18) 0.0105(18) 0.002(2)
N9 0.034(2) 0.028(2) 0.026(2) -0.0039(17) 0.0075(17) 0.0007(19)
N10 0.028(2) 0.035(3) 0.026(2) 0.0035(17) 0.0071(17) 0.0002(19)
N13 0.035(2) 0.030(3) 0.037(2) 0.0066(19) 0.0117(19) 0.009(2)
N26 0.043(3) 0.035(3) 0.032(2) 0.0001(19) 0.0136(19) -0.003(2)
N41 0.035(2) 0.029(2) 0.028(2) 0.0026(17) 0.0128(17) 0.0053(19)
C1 0.027(3) 0.042(3) 0.028(2) 0.008(2) 0.007(2) 0.004(2)
C2 0.029(3) 0.044(4) 0.045(3) 0.008(3) 0.012(2) 0.002(3)
C3 0.037(3) 0.053(4) 0.063(4) 0.023(3) 0.009(3) 0.006(3)
C4 0.029(3) 0.089(6) 0.046(4) 0.028(4) -0.002(3) -0.016(3)
C5 0.042(4) 0.081(6) 0.035(3) 0.005(3) 0.003(3) -0.011(4)
C6 0.032(3) 0.058(4) 0.035(3) 0.001(3) 0.009(2) -0.003(3)
C11 0.029(3) 0.036(3) 0.029(3) 0.005(2) 0.008(2) 0.002(2)
C12 0.030(3) 0.040(3) 0.035(3) 0.006(2) 0.011(2) 0.004(2)
C14 0.041(3) 0.026(3) 0.040(3) 0.003(2) 0.005(2) 0.008(2)
C15 0.053(4) 0.041(4) 0.047(3) 0.006(3) 0.009(3) -0.001(3)
C16 0.091(6) 0.046(5) 0.057(4) 0.002(3) 0.007(4) -0.008(4)
C17 0.101(6) 0.039(4) 0.052(4) -0.009(3) 0.007(4) 0.013(4)
C18 0.070(5) 0.061(5) 0.045(3) -0.007(3) 0.010(3) 0.027(4)
C19 0.042(3) 0.054(4) 0.033(3) 0.000(3) 0.007(2) 0.020(3)
C20 0.044(4) 0.076(6) 0.059(4) 0.004(3) 0.023(3) 0.011(3)
C21 0.071(5) 0.059(5) 0.085(5) 0.004(4) 0.031(4) -0.020(4)
C22 0.058(4) 0.052(4) 0.034(3) 0.006(3) 0.012(3) 0.017(3)
C23 0.032(3) 0.039(3) 0.026(2) 0.006(2) 0.006(2) -0.004(2)
C24 0.032(3) 0.036(3) 0.027(2) 0.003(2) 0.005(2) -0.002(2)
C25 0.045(3) 0.034(3) 0.029(3) -0.003(2) 0.006(2) -0.003(3)
C27 0.050(3) 0.037(3) 0.029(3) -0.006(2) 0.010(2) 0.000(3)
C28 0.059(4) 0.037(4) 0.043(3) 0.006(3) 0.015(3) -0.002(3)
C29 0.084(5) 0.043(4) 0.072(5) -0.007(4) 0.024(4) -0.007(4)
C30 0.104(6) 0.057(6) 0.075(5) -0.028(4) 0.035(5) -0.004(5)
C31 0.096(6) 0.069(6) 0.057(4) -0.023(4) 0.040(4) -0.007(5)
C32 0.082(5) 0.047(4) 0.049(4) -0.008(3) 0.028(3) -0.005(4)
C33 0.108(7) 0.083(6) 0.086(5) -0.014(5) 0.066(5) -0.029(5)
C34 0.075(5) 0.058(5) 0.094(6) 0.004(4) 0.041(4) -0.010(4)
C35 0.120(6) 0.050(5) 0.033(3) -0.007(3) -0.011(3) 0.003(4)
C36 0.048(4) 0.055(4) 0.033(3) 0.006(3) 0.001(2) 0.009(3)
C37 0.029(3) 0.032(3) 0.034(3) 0.000(2) 0.012(2) 0.008(2)
C38 0.040(3) 0.023(3) 0.036(3) -0.003(2) 0.016(2) 0.003(2)
C39 0.031(3) 0.027(3) 0.032(3) 0.002(2) 0.013(2) 0.004(2)
C40 0.031(3) 0.029(3) 0.030(2) 0.003(2) 0.010(2) 0.004(2)
C42 0.032(3) 0.041(3) 0.028(2) 0.009(2) 0.014(2) 0.014(2)
C43 0.044(3) 0.055(4) 0.034(3) 0.002(3) 0.012(2) 0.017(3)
C44 0.067(4) 0.083(6) 0.030(3) 0.002(3) 0.019(3) 0.033(4)
C45 0.068(4) 0.103(7) 0.035(3) 0.024(4) 0.030(3) 0.038(5)
C46 0.042(4) 0.085(6) 0.056(4) 0.028(4) 0.029(3) 0.014(3)
C47 0.038(3) 0.054(4) 0.044(3) 0.016(3) 0.019(3) 0.009(3)
C48 0.056(4) 0.057(5) 0.063(4) 0.008(3) 0.021(3) -0.011(3)
C49 0.064(4) 0.063(5) 0.050(4) -0.011(3) 0.010(3) 0.001(4)
C50 0.049(3) 0.053(4) 0.033(3) 0.011(3) 0.014(2) 0.016(3)
C51 0.048(4) 0.076(5) 0.049(3) 0.018(3) 0.028(3) 0.027(3)
C52 0.044(3) 0.040(3) 0.036(3) 0.004(2) 0.023(2) 0.010(3)
N53 0.063(4) 0.098(5) 0.055(3) 0.030(3) 0.039(3) 0.038(4)
C54 0.068(5) 0.089(6) 0.047(4) 0.028(4) 0.039(3) 0.044(4)
C55 0.050(4) 0.117(7) 0.038(3) 0.018(4) 0.021(3) 0.037(4)
C56 0.048(4) 0.116(7) 0.051(4) 0.003(4) 0.024(3) 0.022(4)
C57 0.067(5) 0.112(8) 0.071(5) 0.002(5) 0.044(4) 0.022(5)
C58 0.093(6) 0.099(7) 0.096(6) -0.015(5) 0.066(5) 0.012(6)
C59 0.088(5) 0.075(6) 0.089(5) 0.016(5) 0.068(5) 0.016(5)
C60 0.139(8) 0.093(8) 0.125(8) -0.018(6) 0.095(7) -0.004(7)
C61 0.060(5) 0.159(10) 0.052(4) -0.013(5) 0.026(4) 0.031(5)
C62 0.049(4) 0.079(5) 0.044(3) 0.020(3) 0.026(3) 0.019(3)
C63 0.032(3) 0.041(3) 0.039(3) 0.014(2) 0.019(2) 0.013(2)
C64 0.058(4) 0.078(5) 0.034(3) -0.005(3) 0.015(3) 0.029(4)
C65 0.099(6) 0.154(10) 0.036(4) 0.009(4) 0.023(4) 0.080(7)
C66 0.105(8) 0.195(14) 0.094(7) 0.065(8) 0.076(6) 0.096(9)
C67 0.053(5) 0.126(10) 0.159(10) 0.064(7) 0.069(6) 0.029(5)
C68 0.040(4) 0.054(5) 0.099(5) 0.019(4) 0.033(4) 0.007(3)
C69 0.027(3) 0.025(3) 0.035(3) 0.002(2) 0.003(2) 0.002(2)
C70 0.039(3) 0.045(4) 0.032(3) 0.006(2) 0.005(2) 0.005(3)
C71 0.055(4) 0.048(4) 0.045(3) 0.011(3) 0.000(3) 0.010(3)
C72 0.036(3) 0.059(5) 0.064(4) 0.005(3) -0.001(3) 0.019(3)
C73 0.040(3) 0.054(4) 0.074(4) -0.004(3) 0.024(3) 0.014(3)
C74 0.039(3) 0.041(4) 0.046(3) -0.004(3) 0.017(2) -0.002(3)
C75 0.039(3) 0.033(3) 0.028(3) 0.000(2) 0.001(2) 0.012(2)
C76 0.083(5) 0.045(4) 0.055(4) -0.017(3) 0.026(4) -0.018(4)
C77 0.121(7) 0.052(5) 0.061(4) -0.018(4) 0.019(5) -0.025(5)
C78 0.106(6) 0.058(5) 0.046(4) -0.020(3) 0.014(4) 0.014(5)
C79 0.072(5) 0.103(7) 0.038(4) -0.007(4) 0.021(3) 0.021(5)
C80 0.042(3) 0.079(5) 0.039(3) -0.004(3) 0.012(3) 0.009(3)
O81 0.134(7) 0.159(9) 0.099(5) -0.044(5) 0.043(5) -0.035(6)
C82 0.080(8) 0.198(16) 0.185(14) -0.085(12) 0.009(9) -0.008(9)
C83 0.162(13) 0.132(13) 0.111(9) -0.045(9) -0.024(8) -0.010(10)
O84 0.131(6) 0.134(8) 0.173(8) 0.068(7) 0.051(6) -0.001(6)
C85 0.191(13) 0.074(8) 0.129(9) 0.018(7) 0.043(9) 0.022(8)
C86 0.186(12) 0.064(7) 0.092(7) 0.002(5) 0.001(7) -0.003(8)
O87 0.164(7) 0.106(7) 0.113(5) 0.027(5) 0.044(5) -0.001(6)
C88 0.169(10) 0.096(9) 0.088(7) 0.004(6) 0.051(7) -0.026(8)
C89 0.184(13) 0.138(12) 0.099(8) 0.064(7) -0.043(8) -0.085(10)

loop_
_atom_type_symbol
_atom_type_description
_atom_type_scat_dispersion_real
_atom_type_scat_dispersion_imag
_atom_type_scat_source
C C .0033 .0016 'International Tables Vol C Tables 4.2.6.8 and 6.1.1.4'
H H .0000 .0000 'International Tables Vol C Tables 4.2.6.8 and 6.1.1.4'
Cu Cu .3201 1.2651 'International Tables Vol C Tables 4.2.6.8 and 6.1.1.4'
N N .0061 .0033 'International Tables Vol C Tables 4.2.6.8 and 6.1.1.4'
O O .0106 .0060 'International Tables Vol C Tables 4.2.6.8 and 6.1.1.4'
Pt Pt -1.7033 8.3905 'International Tables Vol C Tables 4.2.6.8 and 6.1.1.4'

loop_
_geom_angle_atom_site_label_1
_geom_angle_atom_site_label_2
_geom_angle_atom_site_label_3
_geom_angle
_geom_angle_site_symmetry_1
_geom_angle_site_symmetry_3
C75 Pt1 C69 87.63(19) . .
C75 Pt1 N10 172.25(18) . .
C69 Pt1 N10 100.06(18) . .
C75 Pt1 N13 95.99(19) . .
C69 Pt1 N13 169.75(18) . .
N10 Pt1 N13 76.59(17) . .
C75 Pt1 Cu1 105.41(16) . .
C69 Pt1 Cu1 52.95(14) . .
N10 Pt1 Cu1 78.86(12) . .
N13 Pt1 Cu1 134.26(12) . .
C63 Pt2 C1 86.73(19) . .
C63 Pt2 N41 94.55(17) . .
C1 Pt2 N41 176.0(2) . .
C63 Pt2 N7 172.05(17) . .
C1 Pt2 N7 101.22(17) . .
N41 Pt2 N7 77.52(15) . .
C63 Pt2 Cu1 107.91(16) . .
C1 Pt2 Cu1 53.93(15) . .
N41 Pt2 Cu1 128.88(12) . .
N7 Pt2 Cu1 77.32(12) . .
C69 Cu1 C1 173.09(19) . .
C69 Cu1 C2 147.9(2) . .
C1 Cu1 C2 34.6(2) . .
C69 Cu1 C70 33.82(17) . .
C1 Cu1 C70 151.37(18) . .
C2 Cu1 C70 144.02(19) . .
C69 Cu1 Pt1 50.58(13) . .
C1 Cu1 Pt1 129.01(14) . .
C2 Cu1 Pt1 98.45(14) . .
C70 Cu1 Pt1 74.88(13) . .
C69 Cu1 Pt2 132.72(13) . .
C1 Cu1 Pt2 49.96(13) . .
C2 Cu1 Pt2 74.77(13) . .
C70 Cu1 Pt2 102.59(13) . .
Pt1 Cu1 Pt2 165.08(3) . .
C69 Cu1 Cu2 90.46(14) . .
C1 Cu1 Cu2 82.82(13) . .
C2 Cu1 Cu2 105.09(14) . .
C70 Cu1 Cu2 110.88(13) . .
Pt1 Cu1 Cu2 100.09(3) . .
Pt2 Cu1 Cu2 94.55(3) . .
N8 Cu2 N9 161.55(17) . .
N8 Cu2 N26 123.25(17) . .
N9 Cu2 N26 74.94(16) . .
N8 Cu2 Cu1 83.35(13) . .
N9 Cu2 Cu1 81.05(11) . .
N26 Cu2 Cu1 146.51(11) . .
C39 N7 N8 108.4(4) . .
C39 N7 Pt2 113.5(3) . .
N8 N7 Pt2 138.0(3) . .
N7 N8 C37 107.6(4) . .
N7 N8 Cu2 120.5(3) . .
C37 N8 Cu2 131.2(3) . .
N10 N9 C24 107.8(4) . .
N10 N9 Cu2 130.1(3) . .
C24 N9 Cu2 120.3(4) . .
N9 N10 C11 108.7(4) . .
N9 N10 Pt1 135.5(3) . .
C11 N10 Pt1 115.3(3) . .
C12 N13 C14 120.4(4) . .
C12 N13 Pt1 117.5(4) . .
C14 N13 Pt1 121.9(3) . .
C25 N26 C27 121.0(4) . .
C25 N26 Cu2 106.8(3) . .
C27 N26 Cu2 132.1(3) . .
C40 N41 C42 119.8(4) . .
C40 N41 Pt2 116.3(3) . .
C42 N41 Pt2 123.9(3) . .
C6 C1 C2 116.7(5) . .
C6 C1 Pt2 118.0(4) . .
C2 C1 Pt2 125.1(4) . .
C6 C1 Cu1 115.7(3) . .
C2 C1 Cu1 85.7(3) . .
Pt2 C1 Cu1 76.10(16) . .
C3 C2 C1 121.1(6) . .
C3 C2 Cu1 125.3(4) . .
C1 C2 Cu1 59.7(3) . .
C4 C3 C2 120.3(6) . .
C3 C4 C5 119.7(6) . .
C6 C5 C4 120.2(6) . .
C5 C6 C1 122.0(6) . .
N10 C11 C23 109.8(5) . .
N10 C11 C12 115.2(4) . .
C23 C11 C12 135.0(5) . .
N13 C12 C11 115.2(5) . .
N13 C12 C22 123.6(5) . .
C11 C12 C22 121.2(5) . .
C19 C14 C15 121.9(6) . .
C19 C14 N13 118.8(5) . .
C15 C14 N13 119.1(5) . .
C16 C15 C14 117.8(6) . .
C16 C15 C21 121.1(6) . .
C14 C15 C21 121.2(6) . .
C17 C16 C15 120.7(7) . .
C16 C17 C18 121.1(7) . .
C17 C18 C19 120.2(6) . .
C18 C19 C14 118.3(6) . .
C18 C19 C20 121.5(6) . .
C14 C19 C20 120.2(5) . .
C24 C23 C11 103.6(4) . .
C24 C23 C36 128.7(5) . .
C11 C23 C36 127.5(5) . .
N9 C24 C23 110.2(5) . .
N9 C24 C25 116.7(5) . .
C23 C24 C25 133.1(4) . .
N26 C25 C24 118.9(4) . .
N26 C25 C35 123.6(5) . .
C24 C25 C35 117.5(5) . .
C28 C27 C32 120.7(5) . .
C28 C27 N26 120.8(5) . .
C32 C27 N26 118.5(5) . .
C27 C28 C29 118.4(6) . .
C27 C28 C34 120.4(6) . .
C29 C28 C34 121.3(6) . .
C30 C29 C28 120.8(7) . .
C31 C30 C29 120.6(7) . .
C30 C31 C32 121.8(7) . .
C31 C32 C27 117.7(7) . .
C31 C32 C33 119.9(6) . .
C27 C32 C33 122.4(6) . .
N8 C37 C38 110.4(4) . .
N8 C37 C52 122.7(4) . .
C38 C37 C52 126.9(4) . .
C39 C38 C37 103.0(4) . .
C39 C38 C51 127.6(5) . .
C37 C38 C51 129.4(4) . .
N7 C39 C38 110.7(4) . .
N7 C39 C40 116.4(4) . .
C38 C39 C40 132.7(5) . .
N41 C40 C39 116.3(4) . .
N41 C40 C50 122.5(4) . .
C39 C40 C50 121.3(4) . .
C47 C42 C43 122.7(5) . .
C47 C42 N41 119.3(5) . .
C43 C42 N41 118.0(5) . .
C42 C43 C44 116.9(6) . .
C42 C43 C49 121.7(5) . .
C44 C43 C49 121.4(6) . .
C45 C44 C43 122.0(7) . .
C44 C45 C46 119.3(6) . .
C45 C46 C47 121.5(7) . .
C42 C47 C46 117.6(6) . .
C42 C47 C48 121.8(5) . .
C46 C47 C48 120.7(6) . .
N53 C52 C37 117.5(5) . .
N53 C52 C62 122.9(5) . .
C37 C52 C62 119.5(5) . .
C52 N53 C54 122.6(5) . .
C55 C54 C59 121.1(6) . .
C55 C54 N53 120.0(7) . .
C59 C54 N53 118.5(8) . .
C54 C55 C56 119.1(7) . .
C54 C55 C61 121.1(6) . .
C56 C55 C61 119.8(8) . .
C57 C56 C55 120.6(8) . .
C56 C57 C58 120.6(7) . .
C57 C58 C59 121.0(8) . .
C58 C59 C54 117.5(8) . .
C58 C59 C60 120.8(8) . .
C54 C59 C60 121.6(6) . .
C64 C63 C68 117.5(5) . .
C64 C63 Pt2 122.9(5) . .
C68 C63 Pt2 119.6(5) . .
C63 C64 C65 121.6(8) . .
C66 C65 C64 120.1(9) . .
C65 C66 C67 120.3(8) . .
C66 C67 C68 120.2(9) . .
C67 C68 C63 120.3(8) . .
C74 C69 C70 116.4(5) . .
C74 C69 Pt1 115.6(4) . .
C70 C69 Pt1 127.0(4) . .
C74 C69 Cu1 116.0(4) . .
C70 C69 Cu1 89.7(3) . .
Pt1 C69 Cu1 76.47(16) . .
C71 C70 C69 120.7(5) . .
C71 C70 Cu1 128.2(4) . .
C69 C70 Cu1 56.5(3) . .
C72 C71 C70 121.7(5) . .
C71 C72 C73 118.9(6) . .
C74 C73 C72 120.9(5) . .
C73 C74 C69 121.3(5) . .
C76 C75 C80 116.0(5) . .
C76 C75 Pt1 121.2(4) . .
C80 C75 Pt1 122.8(5) . .
C75 C76 C77 121.8(7) . .
C78 C77 C76 121.3(8) . .
C77 C78 C79 119.2(6) . .
C78 C79 C80 119.7(6) . .
C75 C80 C79 121.9(7) . .
C82 O81 C83 107.7(9) . .
O81 C82 C83 112.8(11) . 3_565
C82 C83 O81 107.8(11) 3_565 .
C89 O84 C85 106.6(9) . .
O84 C85 C86 109.9(10) . .
O87 C86 C85 110.8(10) . .
C86 O87 C88 108.0(8) . .
O87 C88 C89 107.0(10) . .
O84 C89 C88 109.2(9) . .

loop_
_geom_bond_atom_site_label_1
_geom_bond_atom_site_label_2
_geom_bond_distance
_geom_bond_site_symmetry_2
Pt1 C75 2.012(5) .
Pt1 C69 2.042(5) .
Pt1 N10 2.095(4) .
Pt1 N13 2.106(4) .
Pt1 Cu1 2.5707(7) .
Pt2 C63 2.004(5) .
Pt2 C1 2.031(5) .
Pt2 N41 2.093(4) .
Pt2 N7 2.121(4) .
Pt2 Cu1 2.5744(7) .
Cu1 C69 2.110(5) .
Cu1 C1 2.144(5) .
Cu1 C2 2.476(5) .
Cu1 C70 2.530(5) .
Cu1 Cu2 2.7607(9) .
Cu2 N8 1.937(4) .
Cu2 N9 1.943(4) .
Cu2 N26 2.444(4) .
N7 C39 1.349(6) .
N7 N8 1.355(5) .
N8 C37 1.365(6) .
N9 N10 1.338(6) .
N9 C24 1.368(6) .
N10 C11 1.360(6) .
N13 C12 1.297(6) .
N13 C14 1.432(7) .
N26 C25 1.268(7) .
N26 C27 1.432(7) .
N41 C40 1.303(6) .
N41 C42 1.451(6) .
C1 C6 1.407(7) .
C1 C2 1.411(8) .
C2 C3 1.395(7) .
C3 C4 1.381(9) .
C4 C5 1.384(10) .
C5 C6 1.380(8) .
C11 C23 1.400(7) .
C11 C12 1.470(7) .
C12 C22 1.501(7) .
C14 C19 1.393(7) .
C14 C15 1.395(8) .
C15 C16 1.388(10) .
C15 C21 1.490(9) .
C16 C17 1.365(10) .
C17 C18 1.379(10) .
C18 C19 1.382(9) .
C19 C20 1.515(9) .
C23 C24 1.390(7) .
C23 C36 1.521(7) .
C24 C25 1.468(7) .
C25 C35 1.524(7) .
C27 C28 1.387(8) .
C27 C32 1.401(8) .
C28 C29 1.402(9) .
C28 C34 1.512(9) .
C29 C30 1.355(10) .
C30 C31 1.342(10) .
C31 C32 1.396(9) .
C32 C33 1.503(10) .
C37 C38 1.402(7) .
C37 C52 1.482(7) .
C38 C39 1.401(7) .
C38 C51 1.492(8) .
C39 C40 1.462(6) .
C40 C50 1.481(7) .
C42 C47 1.386(8) .
C42 C43 1.387(8) .
C43 C44 1.402(8) .
C43 C49 1.496(9) .
C44 C45 1.370(11) .
C45 C46 1.371(10) .
C46 C47 1.398(8) .
C47 C48 1.504(9) .
C52 N53 1.266(7) .
C52 C62 1.486(7) .
N53 C54 1.427(7) .
C54 C55 1.379(11) .
C54 C59 1.409(11) .
C55 C56 1.390(8) .
C55 C61 1.495(11) .
C56 C57 1.362(11) .
C57 C58 1.369(12) .
C58 C59 1.397(9) .
C59 C60 1.506(12) .
C63 C64 1.368(8) .
C63 C68 1.405(8) .
C64 C65 1.389(9) .
C65 C66 1.358(15) .
C66 C67 1.362(16) .
C67 C68 1.392(10) .
C69 C74 1.407(7) .
C69 C70 1.408(7) .
C70 C71 1.388(8) .
C71 C72 1.352(9) .
C72 C73 1.382(8) .
C73 C74 1.379(8) .
C75 C76 1.384(8) .
C75 C80 1.386(8) .
C76 C77 1.386(9) .
C77 C78 1.343(10) .
C78 C79 1.372(11) .
C79 C80 1.399(9) .
O81 C82 1.365(13) .
O81 C83 1.469(14) .
C82 C83 1.447(16) 3_565
C83 C82 1.447(16) 3_565
O84 C89 1.411(13) .
O84 C85 1.411(13) .
C85 C86 1.424(13) .
C86 O87 1.409(12) .
O87 C88 1.441(10) .
C88 C89 1.477(14) .

loop_
_geom_torsion_atom_site_label_1
_geom_torsion_atom_site_label_2
_geom_torsion_atom_site_label_3
_geom_torsion_atom_site_label_4
_geom_torsion
_geom_torsion_site_symmetry_4
C75 Pt1 Cu1 C69 -74.8(2) .
N10 Pt1 Cu1 C69 111.8(2) .
N13 Pt1 Cu1 C69 170.4(2) .
C75 Pt1 Cu1 C1 114.1(2) .
C69 Pt1 Cu1 C1 -171.1(2) .
N10 Pt1 Cu1 C1 -59.3(2) .
N13 Pt1 Cu1 C1 -0.7(2) .
C75 Pt1 Cu1 C2 95.9(2) .
C69 Pt1 Cu1 C2 170.7(2) .
N10 Pt1 Cu1 C2 -77.46(17) .
N13 Pt1 Cu1 C2 -18.9(2) .
C75 Pt1 Cu1 C70 -47.9(2) .
C69 Pt1 Cu1 C70 26.9(2) .
N10 Pt1 Cu1 C70 138.71(17) .
N13 Pt1 Cu1 C70 -162.7(2) .
C75 Pt1 Cu1 Pt2 34.18(19) .
C69 Pt1 Cu1 Pt2 109.0(2) .
N10 Pt1 Cu1 Pt2 -139.18(15) .
N13 Pt1 Cu1 Pt2 -80.63(19) .
C75 Pt1 Cu1 Cu2 -157.03(15) .
C69 Pt1 Cu1 Cu2 -82.20(17) .
N10 Pt1 Cu1 Cu2 29.62(11) .
N13 Pt1 Cu1 Cu2 88.17(16) .
C63 Pt2 Cu1 C69 116.5(2) .
C1 Pt2 Cu1 C69 -171.5(3) .
N41 Pt2 Cu1 C69 5.0(2) .
N7 Pt2 Cu1 C69 -57.3(2) .
C63 Pt2 Cu1 C1 -72.0(2) .
N41 Pt2 Cu1 C1 176.5(2) .
N7 Pt2 Cu1 C1 114.2(2) .
C63 Pt2 Cu1 C2 -44.2(2) .
C1 Pt2 Cu1 C2 27.8(2) .
N41 Pt2 Cu1 C2 -155.8(2) .
N7 Pt2 Cu1 C2 142.00(18) .
C63 Pt2 Cu1 C70 98.8(2) .
C1 Pt2 Cu1 C70 170.7(2) .
N41 Pt2 Cu1 C70 -12.79(19) .
N7 Pt2 Cu1 C70 -75.01(17) .
C63 Pt2 Cu1 Pt1 20.3(2) .
C1 Pt2 Cu1 Pt1 92.3(2) .
N41 Pt2 Cu1 Pt1 -91.26(17) .
N7 Pt2 Cu1 Pt1 -153.48(16) .
C63 Pt2 Cu1 Cu2 -148.63(16) .
C1 Pt2 Cu1 Cu2 -76.66(18) .
N41 Pt2 Cu1 Cu2 99.80(14) .
N7 Pt2 Cu1 Cu2 37.58(11) .
C69 Cu1 Cu2 N8 89.71(19) .
C1 Cu1 Cu2 N8 -91.89(19) .
C2 Cu1 Cu2 N8 -118.66(19) .
C70 Cu1 Cu2 N8 62.10(19) .
Pt1 Cu1 Cu2 N8 139.65(13) .
Pt2 Cu1 Cu2 N8 -43.23(13) .
C69 Cu1 Cu2 N9 -80.41(18) .
C1 Cu1 Cu2 N9 97.98(18) .
C2 Cu1 Cu2 N9 71.22(18) .
C70 Cu1 Cu2 N9 -108.02(19) .
Pt1 Cu1 Cu2 N9 -30.47(12) .
Pt2 Cu1 Cu2 N9 146.65(12) .
C69 Cu1 Cu2 N26 -124.8(2) .
C1 Cu1 Cu2 N26 53.6(2) .
C2 Cu1 Cu2 N26 26.8(2) .
C70 Cu1 Cu2 N26 -152.4(2) .
Pt1 Cu1 Cu2 N26 -74.8(2) .
Pt2 Cu1 Cu2 N26 102.3(2) .
C63 Pt2 N7 C39 4.0(17) .
C1 Pt2 N7 C39 -175.4(4) .
N41 Pt2 N7 C39 0.7(4) .
Cu1 Pt2 N7 C39 135.9(4) .
C63 Pt2 N7 N8 -170.5(14) .
C1 Pt2 N7 N8 10.1(5) .
N41 Pt2 N7 N8 -173.7(5) .
Cu1 Pt2 N7 N8 -38.6(5) .
C39 N7 N8 C37 -0.5(6) .
Pt2 N7 N8 C37 174.1(4) .
C39 N7 N8 Cu2 -171.6(3) .
Pt2 N7 N8 Cu2 3.1(7) .
N9 Cu2 N8 N7 63.8(7) .
N26 Cu2 N8 N7 -126.6(3) .
Cu1 Cu2 N8 N7 31.5(4) .
N9 Cu2 N8 C37 -104.9(6) .
N26 Cu2 N8 C37 64.7(5) .
Cu1 Cu2 N8 C37 -137.2(5) .
N8 Cu2 N9 N10 -11.7(8) .
N26 Cu2 N9 N10 177.3(4) .
Cu1 Cu2 N9 N10 20.9(4) .
N8 Cu2 N9 C24 -174.5(5) .
N26 Cu2 N9 C24 14.5(3) .
Cu1 Cu2 N9 C24 -142.0(4) .
C24 N9 N10 C11 1.1(5) .
Cu2 N9 N10 C11 -163.4(3) .
C24 N9 N10 Pt1 171.9(3) .
Cu2 N9 N10 Pt1 7.4(7) .
C75 Pt1 N10 N9 -155.8(13) .
C69 Pt1 N10 N9 17.1(5) .
N13 Pt1 N10 N9 -172.8(5) .
Cu1 Pt1 N10 N9 -31.7(4) .
C75 Pt1 N10 C11 14.5(16) .
C69 Pt1 N10 C11 -172.6(3) .
N13 Pt1 N10 C11 -2.5(3) .
Cu1 Pt1 N10 C11 138.6(3) .
C75 Pt1 N13 C12 -178.2(4) .
C69 Pt1 N13 C12 71.5(12) .
N10 Pt1 N13 C12 -0.5(4) .
Cu1 Pt1 N13 C12 -59.9(4) .
C75 Pt1 N13 C14 7.0(4) .
C69 Pt1 N13 C14 -103.3(10) .
N10 Pt1 N13 C14 -175.3(4) .
Cu1 Pt1 N13 C14 125.4(4) .
N8 Cu2 N26 C25 172.6(3) .
N9 Cu2 N26 C25 -10.8(4) .
Cu1 Cu2 N26 C25 34.9(5) .
N8 Cu2 N26 C27 -11.8(5) .
N9 Cu2 N26 C27 164.8(5) .
Cu1 Cu2 N26 C27 -149.5(4) .
C63 Pt2 N41 C40 178.3(4) .
C1 Pt2 N41 C40 70(2) .
N7 Pt2 N41 C40 -2.2(4) .
Cu1 Pt2 N41 C40 -64.3(4) .
C63 Pt2 N41 C42 -2.1(4) .
C1 Pt2 N41 C42 -111(2) .
N7 Pt2 N41 C42 177.5(4) .
Cu1 Pt2 N41 C42 115.3(4) .
C63 Pt2 C1 C6 -133.0(4) .
N41 Pt2 C1 C6 -24(3) .
N7 Pt2 C1 C6 46.9(4) .
Cu1 Pt2 C1 C6 112.0(4) .
C63 Pt2 C1 C2 40.6(5) .
N41 Pt2 C1 C2 149(2) .
N7 Pt2 C1 C2 -139.5(4) .
Cu1 Pt2 C1 C2 -74.4(4) .
C63 Pt2 C1 Cu1 115.0(2) .
N41 Pt2 C1 Cu1 -136(2) .
N7 Pt2 C1 Cu1 -65.08(18) .
C69 Cu1 C1 C6 1.0(19) .
C2 Cu1 C1 C6 117.6(5) .
C70 Cu1 C1 C6 -133.8(4) .
Pt1 Cu1 C1 C6 84.7(4) .
Pt2 Cu1 C1 C6 -114.6(5) .
Cu2 Cu1 C1 C6 -12.5(4) .
C69 Cu1 C1 C2 -116.6(16) .
C70 Cu1 C1 C2 108.6(5) .
Pt1 Cu1 C1 C2 -32.9(3) .
Pt2 Cu1 C1 C2 127.8(3) .
Cu2 Cu1 C1 C2 -130.1(3) .
C69 Cu1 C1 Pt2 115.6(16) .
C2 Cu1 C1 Pt2 -127.8(3) .
C70 Cu1 C1 Pt2 -19.1(5) .
Pt1 Cu1 C1 Pt2 -160.67(5) .
Cu2 Cu1 C1 Pt2 102.14(12) .
C6 C1 C2 C3 -1.2(8) .
Pt2 C1 C2 C3 -174.9(4) .
Cu1 C1 C2 C3 115.4(5) .
C6 C1 C2 Cu1 -116.6(5) .
Pt2 C1 C2 Cu1 69.7(3) .
C69 Cu1 C2 C3 59.7(7) .
C1 Cu1 C2 C3 -108.6(7) .
C70 Cu1 C2 C3 122.0(6) .
Pt1 Cu1 C2 C3 46.2(6) .
Pt2 Cu1 C2 C3 -147.4(6) .
Cu2 Cu1 C2 C3 -56.8(6) .
C69 Cu1 C2 C1 168.3(3) .
C70 Cu1 C2 C1 -129.4(4) .
Pt1 Cu1 C2 C1 154.7(3) .
Pt2 Cu1 C2 C1 -38.8(3) .
Cu2 Cu1 C2 C1 51.8(3) .
C1 C2 C3 C4 2.0(8) .
Cu1 C2 C3 C4 74.9(7) .
C2 C3 C4 C5 -0.9(9) .
C3 C4 C5 C6 -1.0(9) .
C4 C5 C6 C1 1.9(9) .
C2 C1 C6 C5 -0.7(8) .
Pt2 C1 C6 C5 173.4(4) .
Cu1 C1 C6 C5 -99.2(6) .
N9 N10 C11 C23 -0.8(5) .
Pt1 N10 C11 C23 -173.7(3) .
N9 N10 C11 C12 177.7(4) .
Pt1 N10 C11 C12 4.8(5) .
C14 N13 C12 C11 178.0(4) .
Pt1 N13 C12 C11 3.1(6) .
C14 N13 C12 C22 -0.8(8) .
Pt1 N13 C12 C22 -175.6(4) .
N10 C11 C12 N13 -5.2(7) .
C23 C11 C12 N13 172.8(5) .
N10 C11 C12 C22 173.5(5) .
C23 C11 C12 C22 -8.5(9) .
C12 N13 C14 C19 98.2(6) .
Pt1 N13 C14 C19 -87.2(5) .
C12 N13 C14 C15 -86.8(6) .
Pt1 N13 C14 C15 87.8(5) .
C19 C14 C15 C16 -3.2(9) .
N13 C14 C15 C16 -178.0(5) .
C19 C14 C15 C21 177.2(6) .
N13 C14 C15 C21 2.4(8) .
C14 C15 C16 C17 1.6(10) .
C21 C15 C16 C17 -178.9(6) .
C15 C16 C17 C18 0.1(11) .
C16 C17 C18 C19 -0.2(10) .
C17 C18 C19 C14 -1.3(9) .
C17 C18 C19 C20 178.8(6) .
C15 C14 C19 C18 3.1(8) .
N13 C14 C19 C18 177.9(5) .
C15 C14 C19 C20 -177.0(5) .
N13 C14 C19 C20 -2.2(8) .
N10 C11 C23 C24 0.2(6) .
C12 C11 C23 C24 -177.8(6) .
N10 C11 C23 C36 175.1(5) .
C12 C11 C23 C36 -3.0(10) .
N10 N9 C24 C23 -1.0(5) .
Cu2 N9 C24 C23 165.3(3) .
N10 N9 C24 C25 176.8(4) .
Cu2 N9 C24 C25 -16.9(6) .
C11 C23 C24 N9 0.5(6) .
C36 C23 C24 N9 -174.3(5) .
C11 C23 C24 C25 -176.8(5) .
C36 C23 C24 C25 8.4(10) .
C27 N26 C25 C24 -170.4(5) .
Cu2 N26 C25 C24 5.8(6) .
C27 N26 C25 C35 9.8(9) .
Cu2 N26 C25 C35 -174.0(5) .
N9 C24 C25 N26 5.1(7) .
C23 C24 C25 N26 -177.8(5) .
N9 C24 C25 C35 -175.1(5) .
C23 C24 C25 C35 2.1(9) .
C25 N26 C27 C28 -109.2(6) .
Cu2 N26 C27 C28 75.7(7) .
C25 N26 C27 C32 73.5(7) .
Cu2 N26 C27 C32 -101.6(6) .
C32 C27 C28 C29 1.3(9) .
N26 C27 C28 C29 -175.9(6) .
C32 C27 C28 C34 -178.0(6) .
N26 C27 C28 C34 4.8(9) .
C27 C28 C29 C30 -0.3(11) .
C34 C28 C29 C30 179.0(7) .
C28 C29 C30 C31 0.3(12) .
C29 C30 C31 C32 -1.4(13) .
C30 C31 C32 C27 2.3(12) .
C30 C31 C32 C33 -178.2(8) .
C28 C27 C32 C31 -2.3(10) .
N26 C27 C32 C31 175.0(6) .
C28 C27 C32 C33 178.2(7) .
N26 C27 C32 C33 -4.5(10) .
N7 N8 C37 C38 0.2(6) .
Cu2 N8 C37 C38 170.0(4) .
N7 N8 C37 C52 -177.3(5) .
Cu2 N8 C37 C52 -7.5(8) .
N8 C37 C38 C39 0.1(6) .
C52 C37 C38 C39 177.5(5) .
N8 C37 C38 C51 -177.3(6) .
C52 C37 C38 C51 0.1(10) .
N8 N7 C39 C38 0.6(6) .
Pt2 N7 C39 C38 -175.5(3) .
N8 N7 C39 C40 176.7(4) .
Pt2 N7 C39 C40 0.7(6) .
C37 C38 C39 N7 -0.5(6) .
C51 C38 C39 N7 177.0(6) .
C37 C38 C39 C40 -175.7(6) .
C51 C38 C39 C40 1.8(10) .
C42 N41 C40 C39 -176.5(5) .
Pt2 N41 C40 C39 3.2(6) .
C42 N41 C40 C50 2.0(8) .
Pt2 N41 C40 C50 -178.3(4) .
N7 C39 C40 N41 -2.6(7) .
C38 C39 C40 N41 172.5(6) .
N7 C39 C40 C50 178.9(5) .
C38 C39 C40 C50 -6.0(9) .
C40 N41 C42 C47 -91.7(6) .
Pt2 N41 C42 C47 88.7(5) .
C40 N41 C42 C43 90.4(6) .
Pt2 N41 C42 C43 -89.2(5) .
C47 C42 C43 C44 -0.1(8) .
N41 C42 C43 C44 177.7(5) .
C47 C42 C43 C49 178.5(6) .
N41 C42 C43 C49 -3.7(8) .
C42 C43 C44 C45 1.6(9) .
C49 C43 C44 C45 -177.0(6) .
C43 C44 C45 C46 -2.3(10) .
C44 C45 C46 C47 1.4(10) .
C43 C42 C47 C46 -0.7(8) .
N41 C42 C47 C46 -178.5(5) .
C43 C42 C47 C48 179.5(5) .
N41 C42 C47 C48 1.7(8) .
C45 C46 C47 C42 0.1(9) .
C45 C46 C47 C48 179.9(6) .
N8 C37 C52 N53 -177.8(6) .
C38 C37 C52 N53 5.2(9) .
N8 C37 C52 C62 4.4(8) .
C38 C37 C52 C62 -172.6(6) .
C37 C52 N53 C54 -178.3(7) .
C62 C52 N53 C54 -0.6(11) .
C52 N53 C54 C55 95.8(9) .
C52 N53 C54 C59 -90.9(9) .
C59 C54 C55 C56 0.7(10) .
N53 C54 C55 C56 173.9(6) .
C59 C54 C55 C61 -179.4(7) .
N53 C54 C55 C61 -6.2(10) .
C54 C55 C56 C57 -2.9(11) .
C61 C55 C56 C57 177.2(7) .
C55 C56 C57 C58 3.0(12) .
C56 C57 C58 C59 -0.9(14) .
C57 C58 C59 C54 -1.2(13) .
C57 C58 C59 C60 178.1(9) .
C55 C54 C59 C58 1.3(11) .
N53 C54 C59 C58 -172.0(7) .
C55 C54 C59 C60 -178.0(8) .
N53 C54 C59 C60 8.7(11) .
C1 Pt2 C63 C64 -103.2(5) .
N41 Pt2 C63 C64 80.6(5) .
N7 Pt2 C63 C64 77.4(17) .
Cu1 Pt2 C63 C64 -52.8(5) .
C1 Pt2 C63 C68 78.1(5) .
N41 Pt2 C63 C68 -98.1(5) .
N7 Pt2 C63 C68 -101.3(15) .
Cu1 Pt2 C63 C68 128.4(4) .
C68 C63 C64 C65 1.0(9) .
Pt2 C63 C64 C65 -177.7(5) .
C63 C64 C65 C66 -0.1(11) .
C64 C65 C66 C67 -0.1(14) .
C65 C66 C67 C68 -0.7(15) .
C66 C67 C68 C63 1.7(13) .
C64 C63 C68 C67 -1.8(9) .
Pt2 C63 C68 C67 176.9(6) .
C75 Pt1 C69 C74 -136.1(4) .
N10 Pt1 C69 C74 44.9(4) .
N13 Pt1 C69 C74 -25.1(13) .
Cu1 Pt1 C69 C74 112.6(4) .
C75 Pt1 C69 C70 32.3(5) .
N10 Pt1 C69 C70 -146.8(5) .
N13 Pt1 C69 C70 143.2(9) .
Cu1 Pt1 C69 C70 -79.1(5) .
C75 Pt1 C69 Cu1 111.37(19) .
N10 Pt1 C69 Cu1 -67.68(16) .
N13 Pt1 C69 Cu1 -137.7(10) .
C1 Cu1 C69 C74 -22.8(18) .
C2 Cu1 C69 C74 -129.7(4) .
C70 Cu1 C69 C74 119.5(6) .
Pt1 Cu1 C69 C74 -112.2(4) .
Pt2 Cu1 C69 C74 87.2(4) .
Cu2 Cu1 C69 C74 -9.5(4) .
C1 Cu1 C69 C70 -142.3(15) .
C2 Cu1 C69 C70 110.9(4) .
Pt1 Cu1 C69 C70 128.3(4) .
Pt2 Cu1 C69 C70 -32.3(4) .
Cu2 Cu1 C69 C70 -128.9(3) .
C1 Cu1 C69 Pt1 89.4(16) .
C2 Cu1 C69 Pt1 -17.5(4) .
C70 Cu1 C69 Pt1 -128.3(4) .
Pt2 Cu1 C69 Pt1 -160.65(6) .
Cu2 Cu1 C69 Pt1 102.72(11) .
C74 C69 C70 C71 -1.0(8) .
Pt1 C69 C70 C71 -169.3(5) .
Cu1 C69 C70 C71 118.0(6) .
C74 C69 C70 Cu1 -119.1(5) .
Pt1 C69 C70 Cu1 72.7(4) .
C69 Cu1 C70 C71 -105.0(6) .
C1 Cu1 C70 C71 66.2(7) .
C2 Cu1 C70 C71 132.6(5) .
Pt1 Cu1 C70 C71 -143.9(5) .
Pt2 Cu1 C70 C71 51.3(5) .
Cu2 Cu1 C70 C71 -48.6(5) .
C1 Cu1 C70 C69 171.2(4) .
C2 Cu1 C70 C69 -122.4(4) .
Pt1 Cu1 C70 C69 -38.9(3) .
Pt2 Cu1 C70 C69 156.3(3) .
Cu2 Cu1 C70 C69 56.4(3) .
C69 C70 C71 C72 2.6(10) .
Cu1 C70 C71 C72 72.1(8) .
C70 C71 C72 C73 -1.6(11) .
C71 C72 C73 C74 -0.8(11) .
C72 C73 C74 C69 2.3(10) .
C70 C69 C74 C73 -1.3(8) .
Pt1 C69 C74 C73 168.3(5) .
Cu1 C69 C74 C73 -104.9(6) .
C69 Pt1 C75 C76 84.0(5) .
N10 Pt1 C75 C76 -102.9(15) .
N13 Pt1 C75 C76 -86.4(5) .
Cu1 Pt1 C75 C76 134.5(5) .
C69 Pt1 C75 C80 -94.6(5) .
N10 Pt1 C75 C80 78.5(16) .
N13 Pt1 C75 C80 95.1(5) .
Cu1 Pt1 C75 C80 -44.1(5) .
C80 C75 C76 C77 -0.2(10) .
Pt1 C75 C76 C77 -178.9(6) .
C75 C76 C77 C78 -0.9(13) .
C76 C77 C78 C79 0.7(13) .
C77 C78 C79 C80 0.5(12) .
C76 C75 C80 C79 1.5(9) .
Pt1 C75 C80 C79 -179.9(5) .
C78 C79 C80 C75 -1.7(11) .
C83 O81 C82 C83 -61.1(17) 3_565
C82 O81 C83 C82 58.0(15) 3_565
C89 O84 C85 C86 -62.3(14) .
O84 C85 C86 O87 61.9(15) .
C85 C86 O87 C88 -60.3(14) .
C86 O87 C88 C89 60.0(11) .
C85 O84 C89 C88 64.0(14) .
O87 C88 C89 O84 -63.8(14) .
